data_4083394
loop_
_publ_author_name
'Yuan, Shifang'
'Wei, Xuehong'
'Tong, Hongbo'
'Zhang, Liping'
'Liu, Diansheng'
'Sun, Wen-Hua'

_publ_section_title
;
 \m2,\h1-N-[(N,N-Dimethylamino)dimethylsilyl]-2,6-diisopropylanilido Metal
 (Li, Zr, Hf) Compounds and the Catalytic Behaviors of the IVB Compounds
 in Ethylene (Co)Polymerization\x
;
_journal_issue 9
_journal_name_full Organometallics
_journal_page_first 2085
_journal_paper_doi 10.1021/om100044b
_journal_volume 29
_journal_year 2010
_chemical_formula_moiety 'C24 H49 Cl4 Li N2 O2 Si Zr'
_chemical_formula_sum 'C24 H49 Cl4 Li N2 O2 Si Zr'
_chemical_formula_weight 665.70
_chemical_name_systematic
; 
 N-((dimethylamino)dimethylsilyl)-2,6-diisopropyl-
benzenamino trichlorozirconium lithium 
;
_space_group_IT_number 14
_symmetry_cell_setting monoclinic
_symmetry_space_group_name_Hall '-P 2ybc'
_symmetry_space_group_name_H-M 'P 1 21/c 1'
_atom_sites_solution_hydrogens geom
_atom_sites_solution_primary direct
_atom_sites_solution_secondary difmap
_audit_creation_method SHELXL-97
_cell_angle_alpha 90.00
_cell_angle_beta 108.56(3)
_cell_angle_gamma 90.00
_cell_formula_units_Z 4
_cell_length_a 14.163(5)
_cell_length_b 14.743(4)
_cell_length_c 17.029(4)
_cell_measurement_reflns_used 5725
_cell_measurement_temperature 293(2)
_cell_measurement_theta_max 27.729
_cell_measurement_theta_min 2.501
_cell_volume 3370.8(18)
_computing_cell_refinement 'Rapid Auto(Rigaku 2001)'
_computing_data_collection 'Rapid Auto(Rigaku 2001)'
_computing_data_reduction 'Rapid Auto(Rigaku 2001)'
_computing_molecular_graphics 'XP in Siemens SHELXTL (Sheldrick, 1994)'
_computing_publication_material 'SHELX97 (Sheldrick, 1997)'
_computing_structure_refinement 'SHELXL-97 (Sheldrick, 1997)'
_computing_structure_solution 'SHELXS-97 (Sheldrick, 1990)'
_diffrn_ambient_temperature 293(2)
_diffrn_measured_fraction_theta_full 0.992
_diffrn_measured_fraction_theta_max 0.992
_diffrn_measurement_device_type 'Rigaku raxis Rapid IP Area Detector'
_diffrn_measurement_method '\w scans at fixed \c = 45\%'
_diffrn_radiation_monochromator graphite
_diffrn_radiation_source 'fine-focus sealed tube'
_diffrn_radiation_type MoK\a
_diffrn_radiation_wavelength 0.71073
_diffrn_reflns_av_R_equivalents 0.0341
_diffrn_reflns_av_sigmaI/netI 0.0448
_diffrn_reflns_limit_h_max 14
_diffrn_reflns_limit_h_min -16
_diffrn_reflns_limit_k_max 12
_diffrn_reflns_limit_k_min -17
_diffrn_reflns_limit_l_max 20
_diffrn_reflns_limit_l_min -20
_diffrn_reflns_number 13559
_diffrn_reflns_theta_full 25.01
_diffrn_reflns_theta_max 25.01
_diffrn_reflns_theta_min 1.52
_diffrn_standards_decay_% none
_diffrn_standards_interval_count none
_diffrn_standards_interval_time none
_diffrn_standards_number none
_exptl_absorpt_coefficient_mu 0.701
_exptl_absorpt_correction_T_max 0.8726
_exptl_absorpt_correction_T_min 0.8173
_exptl_absorpt_correction_type none
_exptl_crystal_colour red
_exptl_crystal_density_diffrn 1.312
_exptl_crystal_density_method 'not measured'
_exptl_crystal_description block
_exptl_crystal_F_000 1392
_exptl_crystal_size_max 0.30
_exptl_crystal_size_mid 0.20
_exptl_crystal_size_min 0.20
_refine_diff_density_max 0.603
_refine_diff_density_min -0.590
_refine_diff_density_rms 0.097
_refine_ls_extinction_method none
_refine_ls_goodness_of_fit_ref 1.212
_refine_ls_hydrogen_treatment constr
_refine_ls_matrix_type full
_refine_ls_number_parameters 355
_refine_ls_number_reflns 5896
_refine_ls_number_restraints 47
_refine_ls_restrained_S_all 1.209
_refine_ls_R_factor_all 0.0637
_refine_ls_R_factor_gt 0.0564
_refine_ls_shift/su_max 0.050
_refine_ls_shift/su_mean 0.003
_refine_ls_structure_factor_coef Fsqd
_refine_ls_weighting_details 'calc w=1/[\s^2^(Fo^2^)+(0.0573P)^2^+2.8782P] where P=(Fo^2^+2Fc^2^)/3'
_refine_ls_weighting_scheme calc
_refine_ls_wR_factor_gt 0.1341
_refine_ls_wR_factor_ref 0.1381
_reflns_number_gt 5372
_reflns_number_total 5896
_reflns_threshold_expression >2sigma(I)
_cod_data_source_file om100044b_si_002.cif
_cod_data_source_block 4
_cod_depositor_comments
;
The following automatic conversions were performed:

'_symmetry_cell_setting' value 'Monoclinic' changed to 'monoclinic'
according to
/usr/data/users/saulius/automatic-downloads/retrospective/ACS/lib/dictionaries/cif_core.dic
dictionary named 'cif_core.dic' version 2.4.2 from 2011-04-26.

Automatic conversion script
Id: cif_fix_values 2281 2013-09-26 08:29:07Z andrius 
;
_cod_original_cell_volume 3370.8(17)
_cod_original_sg_symbol_H-M P2(1)/c
_cod_database_code 4083394

loop_
_symmetry_equiv_pos_as_xyz
'x, y, z'
'-x, y+1/2, -z+1/2'
'-x, -y, -z'
'x, -y-1/2, z-1/2'

loop_
_atom_site_label
_atom_site_type_symbol
_atom_site_fract_x
_atom_site_fract_y
_atom_site_fract_z
_atom_site_U_iso_or_equiv
_atom_site_adp_type
_atom_site_occupancy
_atom_site_symmetry_multiplicity
_atom_site_calc_flag
_atom_site_refinement_flags
_atom_site_disorder_assembly
_atom_site_disorder_group
Zr Zr 0.77223(3) 0.83728(3) 0.49157(2) 0.02712(14) Uani 1 1 d . . .
Cl1 Cl 0.63802(8) 0.74272(8) 0.39068(7) 0.0413(3) Uani 1 1 d . . .
Cl2 Cl 0.65840(8) 0.96702(8) 0.41563(7) 0.0429(3) Uani 1 1 d . . .
Cl3 Cl 0.86242(9) 0.95849(8) 0.57998(8) 0.0470(3) Uani 1 1 d . . .
Cl4 Cl 0.71167(10) 0.78288(10) 0.59935(8) 0.0545(3) Uani 1 1 d . . .
Li Li 0.5305(6) 0.8713(6) 0.3347(5) 0.050(2) Uani 1 1 d . C .
N1 N 0.8863(2) 0.7456(2) 0.50504(19) 0.0270(7) Uani 1 1 d . . .
N2 N 0.8432(3) 0.8546(2) 0.3813(2) 0.0311(8) Uani 1 1 d . . .
O1 O 0.4173(3) 0.8727(3) 0.3733(2) 0.0656(11) Uani 1 1 d . . .
O2 O 0.4926(3) 0.8743(3) 0.2160(2) 0.0645(11) Uani 1 1 d . . .
Si Si 0.91420(9) 0.75309(8) 0.41360(7) 0.0307(3) Uani 1 1 d . . .
C1 C 0.9334(3) 0.6831(3) 0.5713(2) 0.0292(9) Uani 1 1 d . . .
C2 C 0.8925(3) 0.5953(3) 0.5719(3) 0.0336(10) Uani 1 1 d . . .
C3 C 0.9377(3) 0.5374(3) 0.6375(3) 0.0395(11) Uani 1 1 d . . .
H3 H 0.9108 0.4800 0.6383 0.047 Uiso 1 1 calc R . .
C4 C 1.0210(4) 0.5624(3) 0.7015(3) 0.0439(12) Uani 1 1 d . . .
H4 H 1.0498 0.5228 0.7450 0.053 Uiso 1 1 calc R . .
C5 C 1.0606(4) 0.6468(3) 0.6996(3) 0.0391(11) Uani 1 1 d . . .
H5 H 1.1170 0.6637 0.7425 0.047 Uiso 1 1 calc R . .
C6 C 1.0195(3) 0.7080(3) 0.6359(3) 0.0312(9) Uani 1 1 d . . .
C7 C 1.0710(3) 0.7989(3) 0.6402(3) 0.0350(10) Uani 1 1 d . . .
H7 H 1.0337 0.8347 0.5918 0.042 Uiso 1 1 calc R . .
C8 C 1.1780(4) 0.7881(4) 0.6389(3) 0.0534(13) Uani 1 1 d . . .
H8A H 1.2169 0.7570 0.6880 0.080 Uiso 1 1 calc R . .
H8B H 1.2062 0.8469 0.6368 0.080 Uiso 1 1 calc R . .
H8C H 1.1779 0.7537 0.5910 0.080 Uiso 1 1 calc R . .
C9 C 1.0722(4) 0.8512(3) 0.7183(3) 0.0456(12) Uani 1 1 d . . .
H9A H 1.0054 0.8573 0.7200 0.068 Uiso 1 1 calc R . .
H9B H 1.1003 0.9103 0.7174 0.068 Uiso 1 1 calc R . .
H9C H 1.1117 0.8188 0.7665 0.068 Uiso 1 1 calc R . .
C10 C 0.8016(4) 0.5605(3) 0.5042(3) 0.0416(11) Uani 1 1 d . . .
H10 H 0.7804 0.6080 0.4619 0.050 Uiso 1 1 calc R . .
C11 C 0.8257(4) 0.4758(3) 0.4626(3) 0.0612(15) Uani 1 1 d . . .
H11A H 0.8840 0.4867 0.4468 0.092 Uiso 1 1 calc R . .
H11B H 0.7705 0.4617 0.4143 0.092 Uiso 1 1 calc R . .
H11C H 0.8378 0.4258 0.5007 0.092 Uiso 1 1 calc R . .
C12 C 0.7155(4) 0.5422(4) 0.5372(4) 0.0655(16) Uani 1 1 d . . .
H12A H 0.7340 0.4953 0.5784 0.098 Uiso 1 1 calc R . .
H12B H 0.6583 0.5231 0.4925 0.098 Uiso 1 1 calc R . .
H12C H 0.6998 0.5966 0.5615 0.098 Uiso 1 1 calc R . .
C13 C 1.0463(4) 0.7699(4) 0.4223(3) 0.0479(12) Uani 1 1 d . . .
H13A H 1.0741 0.8171 0.4617 0.072 Uiso 1 1 calc R . .
H13B H 1.0512 0.7868 0.3693 0.072 Uiso 1 1 calc R . .
H13C H 1.0824 0.7146 0.4405 0.072 Uiso 1 1 calc R . .
C14 C 0.8627(4) 0.6614(3) 0.3373(3) 0.0492(13) Uani 1 1 d . . .
H14A H 0.8969 0.6056 0.3573 0.074 Uiso 1 1 calc R . .
H14B H 0.8716 0.6770 0.2853 0.074 Uiso 1 1 calc R . .
H14C H 0.7930 0.6541 0.3297 0.074 Uiso 1 1 calc R . .
C15 C 0.9061(4) 0.9379(3) 0.3982(3) 0.0465(12) Uani 1 1 d . . .
H15A H 0.9411 0.9426 0.3584 0.070 Uiso 1 1 calc R . .
H15B H 0.9533 0.9346 0.4530 0.070 Uiso 1 1 calc R . .
H15C H 0.8645 0.9903 0.3941 0.070 Uiso 1 1 calc R . .
C16 C 0.7790(4) 0.8586(3) 0.2933(3) 0.0457(12) Uani 1 1 d . . .
H16A H 0.7393 0.9127 0.2843 0.069 Uiso 1 1 calc R . .
H16B H 0.7361 0.8065 0.2807 0.069 Uiso 1 1 calc R . .
H16C H 0.8200 0.8592 0.2580 0.069 Uiso 1 1 calc R . .
C17 C 0.4177(5) 0.8176(7) 0.4420(4) 0.103(3) Uani 1 1 d . B .
H17A H 0.4003 0.8550 0.4822 0.124 Uiso 1 1 calc R A 1
H17B H 0.4848 0.7951 0.4681 0.124 Uiso 1 1 calc R A 1
C18 C 0.347(5) 0.738(4) 0.420(3) 0.130(9) Uani 0.50(8) 1 d PDU B 1
H18A H 0.3518 0.7037 0.4693 0.194 Uiso 0.50(8) 1 calc PR B 1
H18B H 0.3645 0.6992 0.3812 0.194 Uiso 0.50(8) 1 calc PR B 1
H18C H 0.2801 0.7591 0.3957 0.194 Uiso 0.50(8) 1 calc PR B 1
C18' C 0.320(3) 0.777(5) 0.429(3) 0.122(8) Uani 0.50(8) 1 d PDU B 2
H18D H 0.2740 0.8224 0.4340 0.184 Uiso 0.50(8) 1 calc PR B 2
H18E H 0.3250 0.7300 0.4689 0.184 Uiso 0.50(8) 1 calc PR B 2
H18F H 0.2964 0.7510 0.3740 0.184 Uiso 0.50(8) 1 calc PR B 2
C19' C 0.3759(14) 0.9676(15) 0.3749(8) 0.086(4) Uani 0.59(2) 1 d PDU C 1
H19A H 0.3329 0.9692 0.4093 0.103 Uiso 0.59(2) 1 calc PR C 1
H19B H 0.4295 1.0108 0.3966 0.103 Uiso 0.59(2) 1 calc PR C 1
C20' C 0.3191(14) 0.9892(14) 0.2884(8) 0.087(4) Uani 0.59(2) 1 d PDU C 1
H20A H 0.2931 1.0497 0.2853 0.131 Uiso 0.59(2) 1 calc PR C 1
H20B H 0.2651 0.9471 0.2685 0.131 Uiso 0.59(2) 1 calc PR C 1
H20C H 0.3621 0.9849 0.2549 0.131 Uiso 0.59(2) 1 calc PR C 1
C19 C 0.339(2) 0.9317(16) 0.3578(19) 0.092(5) Uani 0.41(2) 1 d PDU C 2
H19C H 0.3296 0.9501 0.4093 0.111 Uiso 0.41(2) 1 calc PR C 2
H19D H 0.2789 0.9029 0.3233 0.111 Uiso 0.41(2) 1 calc PR C 2
C20 C 0.363(2) 1.0136(14) 0.3138(19) 0.099(6) Uani 0.41(2) 1 d PDU C 2
H20D H 0.3113 1.0581 0.3061 0.149 Uiso 0.41(2) 1 calc PR C 2
H20E H 0.3671 0.9956 0.2608 0.149 Uiso 0.41(2) 1 calc PR C 2
H20F H 0.4255 1.0392 0.3465 0.149 Uiso 0.41(2) 1 calc PR C 2
C21 C 0.4314(7) 0.7929(8) 0.1832(6) 0.132(4) Uani 1 1 d . C .
H21A H 0.3942 0.7785 0.2205 0.159 Uiso 1 1 calc R . .
H21B H 0.3833 0.8091 0.1303 0.159 Uiso 1 1 calc R . .
C22 C 0.4768(7) 0.7186(6) 0.1722(5) 0.111(3) Uani 1 1 d . . .
H22A H 0.5052 0.7281 0.1286 0.166 Uiso 1 1 calc R C .
H22B H 0.4298 0.6696 0.1575 0.166 Uiso 1 1 calc R . .
H22C H 0.5288 0.7038 0.2226 0.166 Uiso 1 1 calc R . .
C23 C 0.5218(7) 0.9149(7) 0.1555(5) 0.122(3) Uani 1 1 d . C .
H23A H 0.4698 0.9087 0.1026 0.146 Uiso 1 1 calc R . .
H23B H 0.5815 0.8858 0.1516 0.146 Uiso 1 1 calc R . .
C24 C 0.5416(7) 1.0113(5) 0.1753(5) 0.121(3) Uani 1 1 d . . .
H24A H 0.4853 1.0381 0.1863 0.181 Uiso 1 1 calc R C .
H24B H 0.5529 1.0417 0.1292 0.181 Uiso 1 1 calc R . .
H24C H 0.5995 1.0173 0.2233 0.181 Uiso 1 1 calc R . .

loop_
_atom_site_aniso_label
_atom_site_aniso_U_11
_atom_site_aniso_U_22
_atom_site_aniso_U_33
_atom_site_aniso_U_23
_atom_site_aniso_U_13
_atom_site_aniso_U_12
Zr 0.0262(2) 0.0287(2) 0.0262(2) -0.00116(16) 0.00796(16) 0.00205(17)
Cl1 0.0335(6) 0.0381(6) 0.0442(6) -0.0030(5) 0.0012(5) -0.0025(5)
Cl2 0.0422(6) 0.0364(6) 0.0437(6) -0.0002(5) 0.0047(5) 0.0100(5)
Cl3 0.0402(7) 0.0448(7) 0.0506(7) -0.0172(5) 0.0068(5) 0.0000(5)
Cl4 0.0623(8) 0.0661(9) 0.0452(7) 0.0066(6) 0.0311(6) 0.0002(7)
Li 0.041(5) 0.063(5) 0.041(4) 0.000(4) 0.004(4) 0.007(4)
N1 0.0287(18) 0.0261(18) 0.0258(17) 0.0003(14) 0.0082(14) 0.0023(14)
N2 0.035(2) 0.0317(19) 0.0283(18) 0.0043(15) 0.0117(15) 0.0024(15)
O1 0.047(2) 0.091(3) 0.062(2) 0.011(2) 0.0211(19) 0.021(2)
O2 0.056(2) 0.095(3) 0.041(2) 0.005(2) 0.0135(18) 0.009(2)
Si 0.0350(7) 0.0304(6) 0.0289(6) 0.0021(5) 0.0131(5) 0.0053(5)
C1 0.034(2) 0.027(2) 0.028(2) 0.0059(17) 0.0120(18) 0.0072(18)
C2 0.040(3) 0.031(2) 0.033(2) 0.0021(18) 0.016(2) 0.0041(19)
C3 0.052(3) 0.028(2) 0.043(3) 0.0046(19) 0.022(2) 0.005(2)
C4 0.059(3) 0.041(3) 0.032(2) 0.012(2) 0.015(2) 0.013(2)
C5 0.046(3) 0.039(3) 0.028(2) 0.0037(19) 0.005(2) 0.009(2)
C6 0.033(2) 0.031(2) 0.032(2) -0.0005(18) 0.0130(18) 0.0049(19)
C7 0.032(2) 0.039(2) 0.030(2) 0.0028(19) 0.0048(18) 0.002(2)
C8 0.039(3) 0.064(4) 0.057(3) 0.003(3) 0.016(2) -0.001(3)
C9 0.061(3) 0.041(3) 0.033(2) 0.000(2) 0.012(2) -0.003(2)
C10 0.048(3) 0.029(2) 0.043(3) 0.007(2) 0.009(2) -0.004(2)
C11 0.084(4) 0.038(3) 0.050(3) -0.003(2) 0.006(3) -0.001(3)
C12 0.051(3) 0.058(4) 0.086(4) 0.004(3) 0.020(3) -0.013(3)
C13 0.045(3) 0.060(3) 0.046(3) 0.007(2) 0.024(2) 0.009(2)
C14 0.068(3) 0.046(3) 0.036(3) -0.006(2) 0.021(2) 0.003(3)
C15 0.055(3) 0.034(3) 0.055(3) 0.005(2) 0.023(3) -0.003(2)
C16 0.051(3) 0.056(3) 0.027(2) 0.009(2) 0.008(2) 0.011(2)
C17 0.066(5) 0.185(9) 0.062(4) 0.029(5) 0.026(4) 0.000(5)
C18 0.12(3) 0.14(3) 0.109(16) 0.041(19) 0.017(15) 0.000(18)
C18' 0.08(2) 0.18(3) 0.106(13) 0.04(2) 0.037(12) -0.017(18)
C19' 0.077(10) 0.107(11) 0.072(7) -0.024(7) 0.020(7) 0.029(7)
C20' 0.074(10) 0.096(10) 0.079(8) -0.018(7) 0.006(7) 0.026(8)
C19 0.078(11) 0.105(12) 0.085(9) -0.019(9) 0.013(8) 0.026(9)
C20 0.087(13) 0.101(12) 0.092(12) -0.015(10) 0.004(10) 0.036(10)
C21 0.080(6) 0.175(10) 0.116(7) -0.075(7) -0.004(5) -0.005(7)
C22 0.117(7) 0.118(7) 0.074(5) -0.008(5) -0.003(5) -0.028(6)
C23 0.107(7) 0.185(11) 0.073(5) 0.024(6) 0.028(5) 0.056(7)
C24 0.144(8) 0.073(5) 0.113(7) 0.003(5) -0.005(6) 0.045(5)

loop_
_atom_type_symbol
_atom_type_description
_atom_type_scat_dispersion_real
_atom_type_scat_dispersion_imag
_atom_type_scat_source
C C 0.0033 0.0016 'International Tables Vol C Tables 4.2.6.8 and 6.1.1.4'
H H 0.0000 0.0000 'International Tables Vol C Tables 4.2.6.8 and 6.1.1.4'
N N 0.0061 0.0033 'International Tables Vol C Tables 4.2.6.8 and 6.1.1.4'
Si Si 0.0817 0.0704 'International Tables Vol C Tables 4.2.6.8 and 6.1.1.4'
Zr Zr -2.9673 0.5597 'International Tables Vol C Tables 4.2.6.8 and 6.1.1.4'
Cl Cl 0.1484 0.1585 'International Tables Vol C Tables 4.2.6.8 and 6.1.1.4'
O O 0.0106 0.0060 'International Tables Vol C Tables 4.2.6.8 and 6.1.1.4'
Li Li -0.0003 0.0001 'International Tables Vol C Tables 4.2.6.8 and 6.1.1.4'

loop_
_geom_angle_atom_site_label_1
_geom_angle_atom_site_label_2
_geom_angle_atom_site_label_3
_geom_angle
N1 Zr Cl4 98.85(10)
N1 Zr N2 69.50(12)
Cl4 Zr N2 166.34(9)
N1 Zr Cl3 100.09(10)
Cl4 Zr Cl3 90.99(5)
N2 Zr Cl3 97.94(9)
N1 Zr Cl1 96.12(10)
Cl4 Zr Cl1 87.77(5)
N2 Zr Cl1 86.50(9)
Cl3 Zr Cl1 163.74(4)
N1 Zr Cl2 152.58(10)
Cl4 Zr Cl2 108.31(5)
N2 Zr Cl2 83.08(9)
Cl3 Zr Cl2 83.44(5)
Cl1 Zr Cl2 81.57(5)
N1 Zr Si 33.76(9)
Cl4 Zr Si 130.70(5)
N2 Zr Si 36.50(8)
Cl3 Zr Si 106.53(4)
Cl1 Zr Si 86.35(4)
Cl2 Zr Si 119.05(4)
Li Cl1 Zr 94.5(2)
Li Cl2 Zr 95.2(2)
O1 Li O2 112.2(4)
O1 Li Cl2 111.3(4)
O2 Li Cl2 120.4(5)
O1 Li Cl1 111.2(4)
O2 Li Cl1 111.2(4)
Cl2 Li Cl1 88.2(3)
O1 Li C21 95.4(4)
O2 Li C21 30.6(3)
Cl2 Li C21 149.4(5)
Cl1 Li C21 96.2(4)
C1 N1 Si 124.2(3)
C1 N1 Zr 131.0(3)
Si N1 Zr 104.69(16)
C16 N2 C15 107.3(3)
C16 N2 Si 116.5(3)
C15 N2 Si 112.8(3)
C16 N2 Zr 121.1(3)
C15 N2 Zr 108.0(3)
Si N2 Zr 90.31(14)
C19 O1 C17 108.4(10)
C19 O1 C19' 28.7(8)
C17 O1 C19' 114.3(8)
C19 O1 Li 130.8(10)
C17 O1 Li 119.4(5)
C19' O1 Li 112.6(10)
C23 O2 C21 110.6(7)
C23 O2 Li 139.0(6)
C21 O2 Li 108.2(6)
N1 Si N2 93.60(16)
N1 Si C13 116.9(2)
N2 Si C13 111.6(2)
N1 Si C14 115.6(2)
N2 Si C14 109.7(2)
C13 Si C14 108.4(2)
N1 Si Zr 41.55(11)
N2 Si Zr 53.20(11)
C13 Si Zr 135.39(17)
C14 Si Zr 116.17(18)
C6 C1 C2 119.1(4)
C6 C1 N1 120.9(4)
C2 C1 N1 119.9(4)
C3 C2 C1 118.7(4)
C3 C2 C10 117.8(4)
C1 C2 C10 123.5(4)
C4 C3 C2 122.1(4)
C4 C3 H3 119.0
C2 C3 H3 119.0
C5 C4 C3 118.6(4)
C5 C4 H4 120.7
C3 C4 H4 120.7
C4 C5 C6 122.5(4)
C4 C5 H5 118.8
C6 C5 H5 118.8
C5 C6 C1 119.0(4)
C5 C6 C7 117.5(4)
C1 C6 C7 123.5(4)
C6 C7 C8 111.7(4)
C6 C7 C9 111.1(4)
C8 C7 C9 109.1(4)
C6 C7 H7 108.3
C8 C7 H7 108.3
C9 C7 H7 108.3
C7 C8 H8A 109.5
C7 C8 H8B 109.5
H8A C8 H8B 109.5
C7 C8 H8C 109.5
H8A C8 H8C 109.5
H8B C8 H8C 109.5
C7 C9 H9A 109.5
C7 C9 H9B 109.5
H9A C9 H9B 109.5
C7 C9 H9C 109.5
H9A C9 H9C 109.5
H9B C9 H9C 109.5
C2 C10 C12 111.4(4)
C2 C10 C11 111.6(4)
C12 C10 C11 110.5(4)
C2 C10 H10 107.7
C12 C10 H10 107.7
C11 C10 H10 107.7
C10 C11 H11A 109.5
C10 C11 H11B 109.5
H11A C11 H11B 109.5
C10 C11 H11C 109.5
H11A C11 H11C 109.5
H11B C11 H11C 109.5
C10 C12 H12A 109.5
C10 C12 H12B 109.5
H12A C12 H12B 109.5
C10 C12 H12C 109.5
H12A C12 H12C 109.5
H12B C12 H12C 109.5
Si C13 H13A 109.5
Si C13 H13B 109.5
H13A C13 H13B 109.5
Si C13 H13C 109.5
H13A C13 H13C 109.5
H13B C13 H13C 109.5
Si C14 H14A 109.5
Si C14 H14B 109.5
H14A C14 H14B 109.5
Si C14 H14C 109.5
H14A C14 H14C 109.5
H14B C14 H14C 109.5
N2 C15 H15A 109.5
N2 C15 H15B 109.5
H15A C15 H15B 109.5
N2 C15 H15C 109.5
H15A C15 H15C 109.5
H15B C15 H15C 109.5
N2 C16 H16A 109.5
N2 C16 H16B 109.5
H16A C16 H16B 109.5
N2 C16 H16C 109.5
H16A C16 H16C 109.5
H16B C16 H16C 109.5
O1 C17 C18' 111(2)
O1 C17 C18 114(2)
C18' C17 C18 28.5(7)
O1 C17 H17A 108.7
C18' C17 H17A 84.5
C18 C17 H17A 108.7
O1 C17 H17B 108.7
C18' C17 H17B 132.2
C18 C17 H17B 108.6
H17A C17 H17B 107.6
C17 C18 H18A 109.4
C17 C18 H18B 109.6
H18A C18 H18B 109.5
C17 C18 H18C 109.4
H18A C18 H18C 109.5
H18B C18 H18C 109.5
C17 C18' H18D 109.4
C17 C18' H18E 109.5
H18D C18' H18E 109.5
C17 C18' H18F 109.5
H18D C18' H18F 109.5
H18E C18' H18F 109.5
C20' C19' O1 105.8(14)
C20' C19' H19A 110.6
O1 C19' H19A 110.6
C20' C19' H19B 110.5
O1 C19' H19B 110.5
H19A C19' H19B 108.7
C19' C20' H20A 109.5
C19' C20' H20B 109.4
H20A C20' H20B 109.5
C19' C20' H20C 109.5
H20A C20' H20C 109.5
H20B C20' H20C 109.5
O1 C19 C20 108(2)
O1 C19 H19C 110.0
C20 C19 H19C 109.9
O1 C19 H19D 110.1
C20 C19 H19D 110.1
H19C C19 H19D 108.4
C19 C20 H20D 109.5
C19 C20 H20E 109.4
H20D C20 H20E 109.5
C19 C20 H20F 109.6
H20D C20 H20F 109.5
H20E C20 H20F 109.5
C22 C21 O2 118.4(8)
C22 C21 Li 110.8(7)
O2 C21 Li 41.2(3)
C22 C21 H21A 107.7
O2 C21 H21A 107.7
Li C21 H21A 72.6
C22 C21 H21B 107.7
O2 C21 H21B 107.7
Li C21 H21B 139.5
H21A C21 H21B 107.1
C21 C22 H22A 109.5
C21 C22 H22B 109.5
H22A C22 H22B 109.5
C21 C22 H22C 109.5
H22A C22 H22C 109.5
H22B C22 H22C 109.5
O2 C23 C24 109.5(8)
O2 C23 H23A 109.8
C24 C23 H23A 109.8
O2 C23 H23B 109.8
C24 C23 H23B 109.8
H23A C23 H23B 108.2
C23 C24 H24A 109.5
C23 C24 H24B 109.5
H24A C24 H24B 109.5
C23 C24 H24C 109.5
H24A C24 H24C 109.5
H24B C24 H24C 109.5

loop_
_geom_bond_atom_site_label_1
_geom_bond_atom_site_label_2
_geom_bond_distance
Zr N1 2.062(3)
Zr Cl4 2.3979(14)
Zr N2 2.408(3)
Zr Cl3 2.4222(13)
Zr Cl1 2.5356(13)
Zr Cl2 2.5696(13)
Zr Si 3.0078(14)
Cl1 Li 2.428(9)
Cl2 Li 2.363(9)
Li O1 1.917(9)
Li O2 1.919(9)
Li C21 2.766(12)
N1 C1 1.445(5)
N1 Si 1.728(3)
N2 C16 1.487(5)
N2 C15 1.491(6)
N2 Si 1.789(4)
O1 C19 1.36(3)
O1 C17 1.422(8)
O1 C19' 1.522(19)
O2 C23 1.364(9)
O2 C21 1.483(10)
Si C13 1.846(5)
Si C14 1.856(5)
C1 C6 1.406(6)
C1 C2 1.420(6)
C2 C3 1.389(6)
C2 C10 1.517(6)
C3 C4 1.377(7)
C3 H3 0.9300
C4 C5 1.369(6)
C4 H4 0.9300
C5 C6 1.388(6)
C5 H5 0.9300
C6 C7 1.516(6)
C7 C8 1.531(6)
C7 C9 1.533(6)
C7 H7 0.9800
C8 H8A 0.9600
C8 H8B 0.9600
C8 H8C 0.9600
C9 H9A 0.9600
C9 H9B 0.9600
C9 H9C 0.9600
C10 C12 1.521(7)
C10 C11 1.527(7)
C10 H10 0.9800
C11 H11A 0.9600
C11 H11B 0.9600
C11 H11C 0.9600
C12 H12A 0.9600
C12 H12B 0.9600
C12 H12C 0.9600
C13 H13A 0.9600
C13 H13B 0.9600
C13 H13C 0.9600
C14 H14A 0.9600
C14 H14B 0.9600
C14 H14C 0.9600
C15 H15A 0.9600
C15 H15B 0.9600
C15 H15C 0.9600
C16 H16A 0.9600
C16 H16B 0.9600
C16 H16C 0.9600
C17 C18' 1.46(4)
C17 C18 1.51(5)
C17 H17A 0.9700
C17 H17B 0.9700
C18 H18A 0.9600
C18 H18B 0.9600
C18 H18C 0.9600
C18' H18D 0.9600
C18' H18E 0.9600
C18' H18F 0.9600
C19' C20' 1.470(14)
C19' H19A 0.9700
C19' H19B 0.9700
C20' H20A 0.9600
C20' H20B 0.9600
C20' H20C 0.9600
C19 C20 1.514(19)
C19 H19C 0.9700
C19 H19D 0.9700
C20 H20D 0.9600
C20 H20E 0.9600
C20 H20F 0.9600
C21 C22 1.313(11)
C21 H21A 0.9700
C21 H21B 0.9700
C22 H22A 0.9600
C22 H22B 0.9600
C22 H22C 0.9600
C23 C24 1.467(12)
C23 H23A 0.9700
C23 H23B 0.9700
C24 H24A 0.9600
C24 H24B 0.9600
C24 H24C 0.9600
